data_8000355
loop_
_publ_author_name
'Philip, Abbey M.'
'Mallia, Ajith R.'
'Hariharan, Mahesh'

_publ_section_title
;
 Prolonged Charge Separated States in Twisted Stacks of All-Carbon Donor
 and Acceptor Chromophores.
;
_journal_issue 22
_journal_name_full 'The journal of physical chemistry letters'
_journal_page_first 4751
_journal_page_last 4756
_journal_paper_doi 10.1021/acs.jpclett.6b02310
_journal_volume 7
_journal_year 2016
_chemical_absolute_configuration rm
_chemical_formula_moiety 'C32 H18'
_chemical_formula_sum 'C32 H18'
_chemical_formula_weight 402.46
_space_group_crystal_system monoclinic
_space_group_IT_number 14
_space_group_name_Hall '-P 2ybc'
_space_group_name_H-M_alt 'P 1 21/c 1'
_atom_sites_solution_hydrogens geom
_audit_creation_method SHELXL-2014
_cell_angle_alpha 90
_cell_angle_beta 92.412(3)
_cell_angle_gamma 90
_cell_formula_units_Z 4
_cell_length_a 30.4984(11)
_cell_length_b 3.9613(2)
_cell_length_c 16.2415(6)
_cell_measurement_reflns_used 2565
_cell_measurement_temperature 296(2)
_cell_measurement_theta_max 23.93
_cell_measurement_theta_min 2.51
_cell_volume 1960.45(14)
_computing_cell_refinement 'Bruker SAINT'
_computing_data_collection 'Bruker APEX2'
_computing_data_reduction 'Bruker SAINT'
_computing_molecular_graphics 'Bruker SHELXTL'
_computing_publication_material 'Bruker SHELXTL'
_computing_structure_refinement 'SHELXL-2014 (Sheldrick, 2014)'
_computing_structure_solution 'SHELXL-2014 (Sheldrick, 2014)'
_diffrn_ambient_temperature 296(2)
_diffrn_detector_area_resol_mean 0
_diffrn_measured_fraction_theta_full 0.998
_diffrn_measured_fraction_theta_max 0.998
_diffrn_measurement_device_type 'Bruker APEX-II CCD'
_diffrn_measurement_method '\f and \w scans'
_diffrn_radiation_type MoK\a
_diffrn_radiation_wavelength 0.71073
_diffrn_reflns_av_R_equivalents 0.0757
_diffrn_reflns_av_unetI/netI 0.0486
_diffrn_reflns_Laue_measured_fraction_full 0.998
_diffrn_reflns_Laue_measured_fraction_max 0.998
_diffrn_reflns_limit_h_max 37
_diffrn_reflns_limit_h_min -37
_diffrn_reflns_limit_k_max 4
_diffrn_reflns_limit_k_min -4
_diffrn_reflns_limit_l_max 20
_diffrn_reflns_limit_l_min -20
_diffrn_reflns_number 26291
_diffrn_reflns_point_group_measured_fraction_full 0.998
_diffrn_reflns_point_group_measured_fraction_max 0.998
_diffrn_reflns_theta_full 25.242
_diffrn_reflns_theta_max 26.000
_diffrn_reflns_theta_min 2.674
_diffrn_source 'sealed tube'
_exptl_absorpt_coefficient_mu 0.077
_exptl_absorpt_correction_T_max 0.993
_exptl_absorpt_correction_T_min 0.986
_exptl_absorpt_correction_type multi-scan
_exptl_absorpt_process_details SADABS
_exptl_crystal_colour brown
_exptl_crystal_density_diffrn 1.364
_exptl_crystal_density_meas 1.365
_exptl_crystal_density_method NONE
_exptl_crystal_description block
_exptl_crystal_F_000 840
_exptl_crystal_size_max 0.200
_exptl_crystal_size_mid 0.150
_exptl_crystal_size_min 0.100
_refine_diff_density_max 0.151
_refine_diff_density_min -0.179
_refine_diff_density_rms 0.045
_refine_ls_extinction_method none
_refine_ls_goodness_of_fit_ref 1.011
_refine_ls_hydrogen_treatment constr
_refine_ls_matrix_type full
_refine_ls_number_parameters 289
_refine_ls_number_reflns 3826
_refine_ls_number_restraints 0
_refine_ls_restrained_S_all 1.011
_refine_ls_R_factor_all 0.1065
_refine_ls_R_factor_gt 0.0489
_refine_ls_shift/su_max 0.001
_refine_ls_shift/su_mean 0.000
_refine_ls_structure_factor_coef Fsqd
_refine_ls_weighting_details 'w=1/[\s^2^(Fo^2^)+(0.0691P)^2^] where P=(Fo^2^+2Fc^2^)/3'
_refine_ls_weighting_scheme calc
_refine_ls_wR_factor_gt 0.1106
_refine_ls_wR_factor_ref 0.1373
_reflns_Friedel_coverage 0.000
_reflns_number_gt 2149
_reflns_number_total 3826
_reflns_threshold_expression 'I > 2\s(I)'
_cod_data_source_file jz6b02310_si_002.cif
_cod_data_source_block PA
_cod_original_sg_symbol_H-M 'P 21/c'
_cod_database_code 8000355
_shelx_space_group_comment
;
The symmetry employed for this shelxl refinement is uniquely defined
by the following loop, which should always be used as a source of
symmetry information in preference to the above space-group names.
They are only intended as comments.
;
_shelx_estimated_absorpt_t_min 0.985
_shelx_estimated_absorpt_t_max 0.992
_shelxl_version_number 2014-3

loop_
_space_group_symop_operation_xyz
'x, y, z'
'-x, y+1/2, -z+1/2'
'-x, -y, -z'
'x, -y-1/2, z-1/2'

loop_
_atom_site_label
_atom_site_type_symbol
_atom_site_fract_x
_atom_site_fract_y
_atom_site_fract_z
_atom_site_U_iso_or_equiv
_atom_site_adp_type
_atom_site_occupancy
_atom_site_site_symmetry_order
_atom_site_calc_flag
_atom_site_refinement_flags_posn
_atom_site_refinement_flags_adp
C1 C 0.73175(7) 0.5751(5) 0.23861(12) 0.0403(5) Uani 1 1 d . .
C2 C 0.70287(6) 0.6625(5) 0.17605(12) 0.0415(5) Uani 1 1 d . .
H2 H 0.7106 0.7542 0.1260 0.050 Uiso 1 1 calc R U
C3 C 0.65793(6) 0.5914(5) 0.19905(12) 0.0383(5) Uani 1 1 d . .
C4 C 0.61602(6) 0.6311(5) 0.16094(12) 0.0386(5) Uani 1 1 d . .
C5 C 0.60784(7) 0.7772(6) 0.08214(12) 0.0453(6) Uani 1 1 d . .
H5 H 0.6314 0.8548 0.0528 0.054 Uiso 1 1 calc R U
C6 C 0.56662(7) 0.8068(6) 0.04843(14) 0.0528(6) Uani 1 1 d . .
H6 H 0.5622 0.9042 -0.0034 0.063 Uiso 1 1 calc R U
C7 C 0.53041(7) 0.6903(7) 0.09166(15) 0.0572(7) Uani 1 1 d . .
H7 H 0.5023 0.7099 0.0679 0.069 Uiso 1 1 calc R U
C8 C 0.53615(7) 0.5505(6) 0.16720(14) 0.0514(6) Uani 1 1 d . .
H8 H 0.5118 0.4745 0.1944 0.062 Uiso 1 1 calc R U
C9 C 0.57863(6) 0.5172(6) 0.20596(12) 0.0425(5) Uani 1 1 d . .
C10 C 0.58423(7) 0.3753(6) 0.28467(13) 0.0473(6) Uani 1 1 d . .
H10 H 0.5598 0.3018 0.3119 0.057 Uiso 1 1 calc R U
C11 C 0.62593(7) 0.3421(6) 0.32312(12) 0.0430(5) Uani 1 1 d . .
C12 C 0.63702(8) 0.2114(6) 0.40287(13) 0.0524(6) Uani 1 1 d . .
H12 H 0.6150 0.1309 0.4356 0.063 Uiso 1 1 calc R U
C13 C 0.67945(8) 0.2033(6) 0.43159(13) 0.0553(6) Uani 1 1 d . .
H13 H 0.6858 0.1191 0.4842 0.066 Uiso 1 1 calc R U
C14 C 0.71462(7) 0.3189(6) 0.38416(13) 0.0484(6) Uani 1 1 d . .
H14 H 0.7434 0.3108 0.4056 0.058 Uiso 1 1 calc R U
C15 C 0.70559(6) 0.4417(5) 0.30686(12) 0.0400(5) Uani 1 1 d . .
C16 C 0.66121(7) 0.4529(5) 0.27786(12) 0.0394(5) Uani 1 1 d . .
C17 C 0.77997(6) 0.6113(5) 0.24525(12) 0.0394(5) Uani 1 1 d . .
C18 C 0.79844(7) 0.7555(6) 0.31742(13) 0.0470(6) Uani 1 1 d . .
H18 H 0.7800 0.8180 0.3590 0.056 Uiso 1 1 calc R U
C19 C 0.84269(7) 0.8079(6) 0.32903(13) 0.0495(6) Uani 1 1 d . .
H19 H 0.8534 0.9110 0.3772 0.059 Uiso 1 1 calc R U
C20 C 0.87182(7) 0.7093(5) 0.26988(13) 0.0423(5) Uani 1 1 d . .
C21 C 0.91840(7) 0.7575(6) 0.28045(15) 0.0536(6) Uani 1 1 d . .
H21 H 0.9297 0.8606 0.3282 0.064 Uiso 1 1 calc R U
C22 C 0.94591(7) 0.6572(6) 0.22310(16) 0.0561(7) Uani 1 1 d . .
H22 H 0.9759 0.6920 0.2320 0.067 Uiso 1 1 calc R U
C23 C 0.93021(7) 0.4977(6) 0.14848(14) 0.0453(6) Uani 1 1 d . .
C24 C 0.95816(7) 0.3877(6) 0.08825(16) 0.0577(7) Uani 1 1 d . .
H24 H 0.9883 0.4191 0.0962 0.069 Uiso 1 1 calc R U
C25 C 0.94215(8) 0.2338(7) 0.01732(15) 0.0583(7) Uani 1 1 d . .
H25 H 0.9614 0.1611 -0.0218 0.070 Uiso 1 1 calc R U
C26 C 0.89754(7) 0.1865(6) 0.00387(13) 0.0500(6) Uani 1 1 d . .
H26 H 0.8871 0.0840 -0.0446 0.060 Uiso 1 1 calc R U
C27 C 0.86796(6) 0.2910(5) 0.06229(12) 0.0402(5) Uani 1 1 d . .
C28 C 0.82157(7) 0.2404(6) 0.05166(12) 0.0445(6) Uani 1 1 d . .
H28 H 0.8104 0.1351 0.0041 0.053 Uiso 1 1 calc R U
C29 C 0.79372(7) 0.3413(6) 0.10880(12) 0.0426(5) Uani 1 1 d . .
H29 H 0.7638 0.3018 0.0997 0.051 Uiso 1 1 calc R U
C30 C 0.80852(6) 0.5079(5) 0.18339(12) 0.0359(5) Uani 1 1 d . .
C31 C 0.85468(6) 0.5563(5) 0.19628(12) 0.0375(5) Uani 1 1 d . .
C32 C 0.88415(6) 0.4496(5) 0.13545(12) 0.0385(5) Uani 1 1 d . .

loop_
_atom_site_aniso_label
_atom_site_aniso_U_11
_atom_site_aniso_U_22
_atom_site_aniso_U_33
_atom_site_aniso_U_23
_atom_site_aniso_U_13
_atom_site_aniso_U_12
C1 0.0414(12) 0.0400(13) 0.0400(12) -0.0027(10) 0.0081(9) 0.0017(10)
C2 0.0415(12) 0.0491(14) 0.0345(11) 0.0029(10) 0.0081(9) 0.0005(11)
C3 0.0390(11) 0.0383(13) 0.0382(11) -0.0009(10) 0.0085(9) 0.0009(10)
C4 0.0384(12) 0.0402(13) 0.0376(11) -0.0049(10) 0.0076(9) 0.0032(10)
C5 0.0438(13) 0.0509(14) 0.0416(12) -0.0004(11) 0.0083(10) 0.0048(11)
C6 0.0520(14) 0.0619(17) 0.0443(13) 0.0017(12) 0.0009(11) 0.0091(12)
C7 0.0420(13) 0.0676(18) 0.0618(16) -0.0071(14) -0.0013(11) 0.0089(13)
C8 0.0399(13) 0.0565(16) 0.0585(15) -0.0063(12) 0.0102(11) 0.0023(11)
C9 0.0393(12) 0.0438(14) 0.0449(13) -0.0077(11) 0.0094(10) 0.0032(10)
C10 0.0446(13) 0.0512(15) 0.0475(13) -0.0010(12) 0.0173(10) -0.0011(11)
C11 0.0464(13) 0.0428(13) 0.0406(12) -0.0003(10) 0.0126(10) 0.0008(11)
C12 0.0607(15) 0.0549(16) 0.0428(13) 0.0054(12) 0.0176(11) 0.0020(13)
C13 0.0685(17) 0.0593(17) 0.0388(12) 0.0090(12) 0.0096(11) 0.0113(13)
C14 0.0526(14) 0.0500(15) 0.0426(12) 0.0004(11) 0.0029(10) 0.0107(12)
C15 0.0426(12) 0.0406(13) 0.0370(12) -0.0005(10) 0.0066(9) 0.0053(10)
C16 0.0424(12) 0.0410(13) 0.0354(11) 0.0003(10) 0.0089(9) 0.0049(10)
C17 0.0390(12) 0.0382(13) 0.0412(12) 0.0034(10) 0.0021(9) 0.0018(10)
C18 0.0525(14) 0.0469(14) 0.0415(12) -0.0041(11) 0.0032(10) 0.0036(11)
C19 0.0565(14) 0.0456(14) 0.0456(13) -0.0070(11) -0.0075(11) -0.0006(12)
C20 0.0420(12) 0.0367(13) 0.0476(13) 0.0051(10) -0.0069(10) -0.0009(10)
C21 0.0467(14) 0.0494(15) 0.0632(15) 0.0008(13) -0.0141(12) -0.0056(12)
C22 0.0355(12) 0.0540(16) 0.0776(17) 0.0098(14) -0.0102(12) -0.0063(11)
C23 0.0375(12) 0.0423(13) 0.0562(14) 0.0153(11) 0.0018(11) 0.0003(10)
C24 0.0367(13) 0.0587(17) 0.0781(18) 0.0176(14) 0.0084(12) 0.0030(12)
C25 0.0491(14) 0.0623(17) 0.0649(16) 0.0169(14) 0.0207(12) 0.0126(13)
C26 0.0525(14) 0.0512(15) 0.0470(13) 0.0090(11) 0.0092(11) 0.0077(12)
C27 0.0396(12) 0.0418(13) 0.0396(12) 0.0097(10) 0.0058(9) 0.0036(10)
C28 0.0438(13) 0.0508(15) 0.0389(12) -0.0023(11) 0.0002(10) 0.0002(11)
C29 0.0340(11) 0.0491(14) 0.0444(12) -0.0002(11) -0.0005(9) -0.0015(10)
C30 0.0368(11) 0.0351(12) 0.0358(11) 0.0062(9) 0.0001(9) -0.0001(9)
C31 0.0376(12) 0.0347(12) 0.0400(12) 0.0073(10) -0.0012(9) -0.0008(9)
C32 0.0356(11) 0.0366(12) 0.0432(12) 0.0120(10) 0.0015(9) 0.0001(9)

loop_
_atom_type_symbol
_atom_type_description
_atom_type_scat_dispersion_real
_atom_type_scat_dispersion_imag
_atom_type_scat_source
C C 0.0033 0.0016 'International Tables Vol C Tables 4.2.6.8 and 6.1.1.4'
H H 0.0000 0.0000 'International Tables Vol C Tables 4.2.6.8 and 6.1.1.4'

loop_
_geom_angle_atom_site_label_1
_geom_angle_atom_site_label_2
_geom_angle_atom_site_label_3
_geom_angle
C2 C1 C17 129.85(18)
C2 C1 C15 107.20(17)
C17 C1 C15 122.89(18)
C1 C2 C3 110.12(17)
C1 C2 H2 124.9
C3 C2 H2 124.9
C16 C3 C4 118.54(19)
C16 C3 C2 106.19(17)
C4 C3 C2 135.27(18)
C3 C4 C5 124.45(19)
C3 C4 C9 117.54(19)
C5 C4 C9 118.01(18)
C6 C5 C4 121.7(2)
C6 C5 H5 119.2
C4 C5 H5 119.2
C5 C6 C7 120.2(2)
C5 C6 H6 119.9
C7 C6 H6 119.9
C8 C7 C6 120.8(2)
C8 C7 H7 119.6
C6 C7 H7 119.6
C7 C8 C9 121.4(2)
C7 C8 H8 119.3
C9 C8 H8 119.3
C10 C9 C8 121.0(2)
C10 C9 C4 121.08(19)
C8 C9 C4 117.90(19)
C11 C10 C9 121.3(2)
C11 C10 H10 119.4
C9 C10 H10 119.4
C16 C11 C10 116.15(19)
C16 C11 C12 115.7(2)
C10 C11 C12 128.1(2)
C13 C12 C11 120.6(2)
C13 C12 H12 119.7
C11 C12 H12 119.7
C12 C13 C14 122.4(2)
C12 C13 H13 118.8
C14 C13 H13 118.8
C15 C14 C13 119.1(2)
C15 C14 H14 120.5
C13 C14 H14 120.5
C14 C15 C16 118.10(19)
C14 C15 C1 135.9(2)
C16 C15 C1 106.02(17)
C3 C16 C11 125.42(19)
C3 C16 C15 110.43(18)
C11 C16 C15 124.15(19)
C18 C17 C30 118.26(18)
C18 C17 C1 117.70(18)
C30 C17 C1 124.04(18)
C19 C18 C17 122.4(2)
C19 C18 H18 118.8
C17 C18 H18 118.8
C18 C19 C20 121.1(2)
C18 C19 H19 119.5
C20 C19 H19 119.5
C19 C20 C31 118.53(19)
C19 C20 C21 122.5(2)
C31 C20 C21 119.0(2)
C22 C21 C20 121.5(2)
C22 C21 H21 119.2
C20 C21 H21 119.2
C21 C22 C23 121.5(2)
C21 C22 H22 119.3
C23 C22 H22 119.3
C24 C23 C32 118.8(2)
C24 C23 C22 122.6(2)
C32 C23 C22 118.5(2)
C25 C24 C23 121.4(2)
C25 C24 H24 119.3
C23 C24 H24 119.3
C24 C25 C26 120.4(2)
C24 C25 H25 119.8
C26 C25 H25 119.8
C25 C26 C27 120.8(2)
C25 C26 H26 119.6
C27 C26 H26 119.6
C26 C27 C32 119.25(19)
C26 C27 C28 122.6(2)
C32 C27 C28 118.14(18)
C29 C28 C27 121.6(2)
C29 C28 H28 119.2
C27 C28 H28 119.2
C28 C29 C30 122.25(19)
C28 C29 H29 118.9
C30 C29 H29 118.9
C17 C30 C31 119.26(18)
C17 C30 C29 123.38(18)
C31 C30 C29 117.30(18)
C20 C31 C32 119.27(18)
C20 C31 C30 120.44(18)
C32 C31 C30 120.30(18)
C27 C32 C23 119.44(19)
C27 C32 C31 120.35(18)
C23 C32 C31 120.21(19)

loop_
_geom_bond_atom_site_label_1
_geom_bond_atom_site_label_2
_geom_bond_distance
C1 C2 1.361(3)
C1 C17 1.477(3)
C1 C15 1.490(3)
C2 C3 1.463(3)
C2 H2 0.9300
C3 C16 1.392(3)
C3 C4 1.405(3)
C4 C5 1.417(3)
C4 C9 1.452(3)
C5 C6 1.355(3)
C5 H5 0.9300
C6 C7 1.411(3)
C6 H6 0.9300
C7 C8 1.351(3)
C7 H7 0.9300
C8 C9 1.423(3)
C8 H8 0.9300
C9 C10 1.400(3)
C10 C11 1.399(3)
C10 H10 0.9300
C11 C16 1.399(3)
C11 C12 1.422(3)
C12 C13 1.357(3)
C12 H12 0.9300
C13 C14 1.422(3)
C13 H13 0.9300
C14 C15 1.364(3)
C14 H14 0.9300
C15 C16 1.415(3)
C17 C18 1.401(3)
C17 C30 1.417(3)
C18 C19 1.370(3)
C18 H18 0.9300
C19 C20 1.392(3)
C19 H19 0.9300
C20 C31 1.420(3)
C20 C21 1.436(3)
C21 C22 1.340(3)
C21 H21 0.9300
C22 C23 1.431(3)
C22 H22 0.9300
C23 C24 1.394(3)
C23 C32 1.424(3)
C24 C25 1.375(3)
C24 H24 0.9300
C25 C26 1.381(3)
C25 H25 0.9300
C26 C27 1.399(3)
C26 H26 0.9300
C27 C32 1.415(3)
C27 C28 1.432(3)
C28 C29 1.345(3)
C28 H28 0.9300
C29 C30 1.436(3)
C29 H29 0.9300
C30 C31 1.428(3)
C31 C32 1.427(3)
